data_4326298
loop_
_publ_author_name
'Hiroyasu Furukawa'
'Yong Bok Go'
'Nakeun Ko'
'Young Kwan Park'
'Fernando J. Uribe-Romo'
'Jaheon Kim'
'Michael O'Keeffe'
'Omar M. Yaghi'

_publ_contact_author_address
;Center for Reticular Chemistry at the California NanoSystems Institute
Department of Chemistry and Biochemistry
University of California-Los Angeles 
607 East Charles E. Young Drive, Los Angeles, CA 90095
;
_publ_contact_author_email yaghi@chem.ucla.edu
_publ_contact_author_name 'Omar M. Yaghi'
_publ_contact_author_phone 310-206-0398
_publ_section_title
;
 Isoreticular Expansion of Metal-Organic Frameworks with Triangular and
 Square Building Units and the Lowest Calculated Density for Porous
 Crystals
;
_journal_name_full 'Inorganic Chemistry'
_journal_page_first 9147
_journal_page_last 9152
_journal_paper_doi 10.1021/ic201376t
_journal_volume 50
_journal_year 2011
_chemical_formula_sum 'C54 H36 Cu3 O15'
_chemical_formula_weight 1115.45
_chemical_name_systematic
; 
 ? 
;
_space_group_IT_number 223
_symmetry_cell_setting cubic
_symmetry_space_group_name_Hall '-P 4n 2 3'
_symmetry_space_group_name_H-M 'P m -3 n'
_atom_sites_solution_hydrogens geom
_atom_sites_solution_primary direct
_atom_sites_solution_secondary difmap
_audit_creation_method SHELXL-97
_cell_angle_alpha 90.00
_cell_angle_beta 90.00
_cell_angle_gamma 90.00
_cell_formula_units_Z 4
_cell_length_a 27.4719(14)
_cell_length_b 27.4719(14)
_cell_length_c 27.4719(14)
_cell_measurement_reflns_used 5691
_cell_measurement_temperature 258(2)
_cell_measurement_theta_max 25.9
_cell_measurement_theta_min 2.34
_cell_volume 20733.2(18)
_computing_cell_refinement 'Bruker SAINT'
_computing_data_collection 'Bruker SMART'
_computing_data_reduction 'Bruker SAINT'
_computing_molecular_graphics 'Bruker XP'
_computing_publication_material 'Bruker XCIF'
_computing_structure_refinement 'SHELXL-97 (Sheldrick, 1997)'
_computing_structure_solution 'SHELXS-97 (Sheldrick, 1990)'
_diffrn_ambient_temperature 258(2)
_diffrn_measured_fraction_theta_full 0.992
_diffrn_measured_fraction_theta_max 0.992
_diffrn_measurement_device_type 'SMART APEX CCD'
_diffrn_radiation_monochromator graphite
_diffrn_radiation_source 'fine-focus sealed tube'
_diffrn_radiation_type MoK\a
_diffrn_radiation_wavelength 0.71073
_diffrn_reflns_av_R_equivalents 0.1406
_diffrn_reflns_av_sigmaI/netI 0.0665
_diffrn_reflns_limit_h_max 29
_diffrn_reflns_limit_h_min -36
_diffrn_reflns_limit_k_max 33
_diffrn_reflns_limit_k_min -36
_diffrn_reflns_limit_l_max 35
_diffrn_reflns_limit_l_min -36
_diffrn_reflns_number 124181
_diffrn_reflns_theta_full 28.32
_diffrn_reflns_theta_max 28.32
_diffrn_reflns_theta_min 1.66
_diffrn_standards_decay_% none
_exptl_absorpt_coefficient_mu 0.322
_exptl_absorpt_correction_T_max 1
_exptl_absorpt_correction_T_min 0.325862
_exptl_absorpt_correction_type empirical
_exptl_absorpt_process_details SADABS
_exptl_crystal_colour blue
_exptl_crystal_density_diffrn 0.357
_exptl_crystal_description block
_exptl_crystal_F_000 2268
_exptl_crystal_size_max 0.33
_exptl_crystal_size_mid 0.32
_exptl_crystal_size_min 0.23
_platon_squeeze_details ' ?'
_refine_diff_density_max 0.356
_refine_diff_density_min -0.319
_refine_diff_density_rms 0.040
_refine_ls_extinction_method none
_refine_ls_goodness_of_fit_ref 0.984
_refine_ls_hydrogen_treatment constr
_refine_ls_matrix_type full
_refine_ls_number_parameters 61
_refine_ls_number_reflns 4545
_refine_ls_number_restraints 0
_refine_ls_restrained_S_all 0.984
_refine_ls_R_factor_all 0.1836
_refine_ls_R_factor_gt 0.0623
_refine_ls_shift/su_max 0.000
_refine_ls_shift/su_mean 0.000
_refine_ls_structure_factor_coef Fsqd
_refine_ls_weighting_details 'calc w=1/[\s^2^(Fo^2^)+(0.0792P)^2^+0.0000P] where P=(Fo^2^+2Fc^2^)/3'
_refine_ls_weighting_scheme calc
_refine_ls_wR_factor_gt 0.1358
_refine_ls_wR_factor_ref 0.1788
_reflns_number_gt 2065
_reflns_number_total 4545
_reflns_threshold_expression >2sigma(I)
_cod_data_source_file ic201376t_si_002_2.cif
_cod_data_source_block cubtb
_cod_database_code 4326298

loop_
_symmetry_equiv_pos_as_xyz
'x, y, z'
'-x, -y, z'
'-x, y, -z'
'x, -y, -z'
'z, x, y'
'z, -x, -y'
'-z, -x, y'
'-z, x, -y'
'y, z, x'
'-y, z, -x'
'y, -z, -x'
'-y, -z, x'
'y+1/2, x+1/2, -z+1/2'
'-y+1/2, -x+1/2, -z+1/2'
'y+1/2, -x+1/2, z+1/2'
'-y+1/2, x+1/2, z+1/2'
'x+1/2, z+1/2, -y+1/2'
'-x+1/2, z+1/2, y+1/2'
'-x+1/2, -z+1/2, -y+1/2'
'x+1/2, -z+1/2, y+1/2'
'z+1/2, y+1/2, -x+1/2'
'z+1/2, -y+1/2, x+1/2'
'-z+1/2, y+1/2, x+1/2'
'-z+1/2, -y+1/2, -x+1/2'
'-x, -y, -z'
'x, y, -z'
'x, -y, z'
'-x, y, z'
'-z, -x, -y'
'-z, x, y'
'z, x, -y'
'z, -x, y'
'-y, -z, -x'
'y, -z, x'
'-y, z, x'
'y, z, -x'
'-y-1/2, -x-1/2, z-1/2'
'y-1/2, x-1/2, z-1/2'
'-y-1/2, x-1/2, -z-1/2'
'y-1/2, -x-1/2, -z-1/2'
'-x-1/2, -z-1/2, y-1/2'
'x-1/2, -z-1/2, -y-1/2'
'x-1/2, z-1/2, y-1/2'
'-x-1/2, z-1/2, -y-1/2'
'-z-1/2, -y-1/2, x-1/2'
'-z-1/2, y-1/2, -x-1/2'
'z-1/2, -y-1/2, -x-1/2'
'z-1/2, y-1/2, x-1/2'

loop_
_atom_site_label
_atom_site_type_symbol
_atom_site_fract_x
_atom_site_fract_y
_atom_site_fract_z
_atom_site_U_iso_or_equiv
_atom_site_adp_type
_atom_site_occupancy
_atom_site_symmetry_multiplicity
_atom_site_calc_flag
_atom_site_refinement_flags
Cu1 Cu 0.5000 0.79797(2) 0.0000 0.0669(2) Uani 1 4 d S
O1 O 0.55006(6) 0.79086(6) 0.05017(6) 0.0854(5) Uani 1 1 d .
O2 O 0.5000 0.87695(14) 0.0000 0.1208(14) Uani 1 4 d S
C1 C 0.56441(9) 0.7500 0.06441(9) 0.0783(10) Uani 1 2 d S
C2 C 0.60355(9) 0.7500 0.10355(9) 0.0836(10) Uani 1 2 d S
C3 C 0.62110(11) 0.79280(10) 0.12188(11) 0.1012(10) Uani 1 1 d .
H3A H 0.6089 0.8221 0.1103 0.121 Uiso 1 1 calc R
C4 C 0.65718(11) 0.79321(10) 0.15786(12) 0.1067(10) Uani 1 1 d .
H4A H 0.6688 0.8227 0.1698 0.128 Uiso 1 1 calc R
C5 C 0.67564(9) 0.7500 0.17564(9) 0.0947(13) Uani 1 2 d S
C6 C 0.71407(9) 0.7500 0.21407(9) 0.1025(13) Uani 1 2 d S
C7 C 0.71420(10) 0.78580(10) 0.2500 0.1079(14) Uani 1 2 d S
H7A H 0.6903 0.8097 0.2500 0.130 Uiso 1 2 calc SR

loop_
_atom_site_aniso_label
_atom_site_aniso_U_11
_atom_site_aniso_U_22
_atom_site_aniso_U_33
_atom_site_aniso_U_23
_atom_site_aniso_U_13
_atom_site_aniso_U_12
Cu1 0.0632(4) 0.0733(4) 0.0642(4) 0.000 0.000 0.000
O1 0.0839(13) 0.0863(13) 0.0859(13) -0.0009(11) -0.0231(9) 0.0041(11)
O2 0.139(4) 0.083(3) 0.139(4) 0.000 0.000 0.000
C1 0.0688(15) 0.097(3) 0.0688(15) -0.0020(18) -0.0053(18) 0.0020(18)
C2 0.0822(16) 0.086(3) 0.0822(16) -0.0154(17) -0.012(2) 0.0154(17)
C3 0.108(2) 0.090(2) 0.106(2) -0.0194(18) -0.0391(19) 0.0248(18)
C4 0.115(2) 0.087(2) 0.117(3) -0.0263(19) -0.049(2) 0.0255(19)
C5 0.0931(18) 0.098(3) 0.0931(18) -0.032(2) -0.035(2) 0.032(2)
C6 0.0963(19) 0.115(3) 0.0963(19) -0.030(2) -0.041(2) 0.030(2)
C7 0.107(2) 0.107(2) 0.109(3) -0.045(2) -0.045(2) 0.042(3)

loop_
_atom_type_symbol
_atom_type_description
_atom_type_scat_dispersion_real
_atom_type_scat_dispersion_imag
_atom_type_scat_source
C C 0.0033 0.0016 'International Tables Vol C Tables 4.2.6.8 and 6.1.1.4'
H H 0.0000 0.0000 'International Tables Vol C Tables 4.2.6.8 and 6.1.1.4'
O O 0.0106 0.0060 'International Tables Vol C Tables 4.2.6.8 and 6.1.1.4'
Cu Cu 0.3201 1.2651 'International Tables Vol C Tables 4.2.6.8 and 6.1.1.4'

loop_
_geom_angle_atom_site_label_1
_geom_angle_atom_site_label_2
_geom_angle_atom_site_label_3
_geom_angle
_geom_angle_site_symmetry_1
_geom_angle_site_symmetry_3
O1 Cu1 O1 168.54(11) 3_655 .
O1 Cu1 O1 89.55(11) 3_655 28_655
O1 Cu1 O1 89.31(11) . 28_655
O1 Cu1 O1 89.31(11) 3_655 26
O1 Cu1 O1 89.55(11) . 26
O1 Cu1 O1 168.54(11) 28_655 26
O1 Cu1 O2 95.73(5) 3_655 .
O1 Cu1 O2 95.73(5) . .
O1 Cu1 O2 95.73(5) 28_655 .
O1 Cu1 O2 95.73(5) 26 .
O1 Cu1 Cu1 84.27(5) 3_655 45_675
O1 Cu1 Cu1 84.27(5) . 45_675
O1 Cu1 Cu1 84.27(5) 28_655 45_675
O1 Cu1 Cu1 84.27(5) 26 45_675
O2 Cu1 Cu1 180.0 . 45_675
C1 O1 Cu1 122.1(2) . .
O1 C1 O1 127.4(3) 22_564 .
O1 C1 C2 116.32(17) 22_564 .
O1 C1 C2 116.32(17) . .
C3 C2 C3 118.7(4) . 22_564
C3 C2 C1 120.65(18) . .
C3 C2 C1 120.65(18) 22_564 .
C2 C3 C4 121.1(3) . .
C5 C4 C3 120.2(3) . .
C4 C5 C4 118.7(4) 22_564 .
C4 C5 C6 120.66(18) 22_564 .
C4 C5 C6 120.66(18) . .
C7 C6 C7 119.6(4) . 8_656
C7 C6 C5 120.2(2) . .
C7 C6 C5 120.2(2) 8_656 .
C6 C7 C6 120.4(4) . 11_566

loop_
_geom_bond_atom_site_label_1
_geom_bond_atom_site_label_2
_geom_bond_distance
_geom_bond_site_symmetry_2
Cu1 O1 1.9569(16) 3_655
Cu1 O1 1.9569(16) .
Cu1 O1 1.9569(16) 28_655
Cu1 O1 1.9569(16) 26
Cu1 O2 2.170(4) .
Cu1 Cu1 2.6359(11) 45_675
O1 C1 1.252(2) .
C1 O1 1.252(2) 22_564
C1 C2 1.521(5) .
C2 C3 1.367(3) .
C2 C3 1.367(3) 22_564
C3 C4 1.400(3) .
C4 C5 1.380(3) .
C5 C4 1.380(3) 22_564
C5 C6 1.493(5) .
C6 C7 1.393(2) .
C6 C7 1.393(2) 8_656
C7 C6 1.393(2) 11_566

loop_
_platon_squeeze_void_nr
_platon_squeeze_void_average_x
_platon_squeeze_void_average_y
_platon_squeeze_void_average_z
_platon_squeeze_void_volume
_platon_squeeze_void_count_electrons
1 -0.005 -0.013 -0.006 17258.3 3190.9
